data_4311792
loop_
_publ_author_name
'Neil D. Draper'
'Raymond J. Batchelor'
'Pedro M. Aguiar'
'Scott Kroeker'
'Daniel B. Leznoff'

_publ_contact_author_address
; 
Chemistry Department
Simon Fraser University
8888 University Drive
Burnaby, BC
Canada, V5A 1S6
;
_publ_contact_author_email dleznoff@sfu.ca
_publ_contact_author_fax 604-291-3765
_publ_contact_author_name 'D. B. Leznoff'
_publ_contact_author_phone 604-291-4887
_publ_section_title
;
 Factors Affecting the Solid-State Structure and Dimensionality of Mercury
 Cyanide/Chloride Double Salts, and NMR Characterization of Coordination
 Geometries
;
_journal_name_full 'Inorganic Chemistry'
_journal_page_first 6557
_journal_page_last 6567
_journal_paper_doi 10.1021/ic049792e
_journal_volume 43
_journal_year 2004
_chemical_compound_source
;
?
;
_chemical_formula_moiety ' C34 H22 Cl2 Hg2 N10 Ni1 '
_chemical_formula_sum 'C34 H22 Cl2 Hg2 N10 Ni'
_chemical_formula_weight 1101.39
_chemical_name_systematic
; 
? 
;
_space_group_IT_number 2
_symmetry_cell_setting triclinic
_symmetry_space_group_name_Hall '-P 1'
_symmetry_space_group_name_H-M 'P -1'
_atom_sites_solution_hydrogens geom
_atom_sites_solution_primary direct
_cell_angle_alpha 92.488(19)
_cell_angle_beta 91.35(2)
_cell_angle_gamma 110.442(19)
_cell_formula_units_Z 2
_cell_length_a 8.840(2)
_cell_length_b 12.509(3)
_cell_length_c 17.779(4)
_cell_measurement_reflns_used 24
_cell_measurement_temperature 293
_cell_measurement_theta_max 17
_cell_measurement_theta_min 15
_cell_volume 1838.9(8)
_diffrn_ambient_temperature 293
_diffrn_measured_fraction_theta_full 1.000
_diffrn_measured_fraction_theta_max 1.000
_diffrn_measurement_device_type
; 
Enraf-Nonius CAD4 
;
_diffrn_measurement_method \w/2\q
_diffrn_radiation_monochromator graphite
_diffrn_radiation_type 'Mo K\a'
_diffrn_radiation_wavelength 0.70930
_diffrn_reflns_av_R_equivalents 0.00
_diffrn_reflns_limit_h_max 8
_diffrn_reflns_limit_h_min -9
_diffrn_reflns_limit_k_max 13
_diffrn_reflns_limit_k_min 0
_diffrn_reflns_limit_l_max 19
_diffrn_reflns_limit_l_min -19
_diffrn_reflns_number 5073
_diffrn_reflns_theta_full 22.499
_diffrn_reflns_theta_max 22.499
_diffrn_reflns_theta_min 2.027
_diffrn_standards_decay_% 0.77
_diffrn_standards_interval_count 55
_diffrn_standards_interval_time 75
_diffrn_standards_number 2
_exptl_absorpt_coefficient_mu 9.022
_exptl_absorpt_correction_T_max NaN
_exptl_absorpt_correction_T_min NaN
_exptl_absorpt_correction_type psi-scan
_exptl_absorpt_process_details
; 
 Azimutal absorption correction (North et al, 1968) 
;
_exptl_crystal_colour ' brown '
_exptl_crystal_density_diffrn 1.989
_exptl_crystal_description ' platelet '
_exptl_crystal_F_000 1036
_exptl_crystal_size_max 0.34
_exptl_crystal_size_mid 0.11
_exptl_crystal_size_min 0.03
_refine_diff_density_max 5.38
_refine_diff_density_min -6.67
_refine_ls_extinction_method None
_refine_ls_goodness_of_fit_ref 1.2692
_refine_ls_hydrogen_treatment mixed
_refine_ls_matrix_type full
_refine_ls_number_parameters 293
_refine_ls_number_reflns 2725
_refine_ls_number_restraints 0
_refine_ls_R_factor_all 0.0985
_refine_ls_R_factor_gt 0.0341
_refine_ls_shift/su_max 0.001074
_refine_ls_structure_factor_coef F
_refine_ls_weighting_details
;
 p=P(6)*max(Fo^2^,0) + (1-P(6))Fc^2^ 
 Method = SHELXL 97 (Sheldrick, 1997) 
 W = 1. / [Sigma^2^(F*)+(P(1)p)^2^+P(2)p+P(4)+P(5)Sin(theta) ] 
 P(i) are: 
 0.150E-01 0.00 0.00 0.00 0.00 1.00 
;
_refine_ls_weighting_scheme calc
_refine_ls_wR_factor_all 0.0394
_refine_ls_wR_factor_gt 0.0345
_refine_ls_wR_factor_ref 0.0345
_reflns_limit_h_max 9
_reflns_limit_h_min -9
_reflns_limit_k_max 13
_reflns_limit_k_min -13
_reflns_limit_l_max 19
_reflns_limit_l_min 0
_reflns_number_gt 2725
_reflns_number_total 4850
_reflns_threshold_expression I>2.50u(I)
_cod_data_source_file ic049792esi20040216_065452_4.cif
_cod_data_source_block '[Ni(terpy)2][Hg(CN)2Cl]2'
_cod_depositor_comments
;
The following automatic conversions were performed:
'_symmetry_cell_setting' value 'Triclinic' changed to 'triclinic'
according to '/home/saulius/struct/CIF-dictionaries/cif_core.dic'
dictionary named 'cif_core.dic' version 2.4.1 from 2010-06-29.

Automatic conversion script
Id: cif_fix_enum 1527 2010-12-29 10:47:43Z saulius 
;
_cod_original_sg_symbol_H-M 'P -1 '
_cod_original_formula_sum ' C34 H22 Cl2 Hg2 N10 Ni1 '
_cod_database_code 4311792

loop_
_symmetry_equiv_pos_as_xyz
x,y,z
-x,-y,-z

loop_
_atom_site_label
_atom_site_type_symbol
_atom_site_fract_x
_atom_site_fract_y
_atom_site_fract_z
_atom_site_U_iso_or_equiv
_atom_site_occupancy
_atom_site_adp_type
_atom_site_refinement_flags_posn
_atom_site_refinement_flags_adp
_atom_site_refinement_flags_occupancy
_atom_site_refinement_disorder_assembly
_atom_site_refinement_disorder_group
_atom_site_attached_hydrogens
Hg1 Hg 0.32402(7) 0.55525(4) 0.54698(3) 0.0677 1.0000 Uani . . . . . .
Hg2 Hg 0.22805(7) 1.55898(4) 0.96828(3) 0.0620 1.0000 Uani . . . . . .
Ni1 Ni 0.04958(17) 1.09514(11) 0.75375(7) 0.0368 1.0000 Uani . . . . . .
Cl1 Cl 0.4593(5) 0.5511(3) 0.40958(18) 0.0700 1.0000 Uani . . . . . .
Cl2 Cl -0.0515(4) 1.4020(3) 0.9100(2) 0.0818 1.0000 Uani . . . . . .
N1 N 0.2808(11) 1.1221(7) 0.8007(4) 0.0421 1.0000 Uani . . . . . .
N2 N 0.1427(11) 1.2664(7) 0.7638(4) 0.0408 1.0000 Uani . . . . . .
N3 N -0.1426(11) 1.1411(7) 0.7140(4) 0.0391 1.0000 Uani . . . . . .
N4 N 0.1214(11) 1.0722(8) 0.6434(4) 0.0421 1.0000 Uani . . . . . .
N5 N -0.0379(10) 0.9259(8) 0.7368(5) 0.0418 1.0000 Uani . . . . . .
N6 N -0.0609(11) 1.0436(8) 0.8561(4) 0.0420 1.0000 Uani . . . . . .
N11 N 0.0042(18) 0.3375(12) 0.5227(7) 0.0958 1.0000 Uani . . . . . .
N12 N 0.503(2) 0.8036(13) 0.6227(8) 0.1366 1.0000 Uani . . . . . .
N21 N 0.3553(18) 1.3957(14) 1.0639(10) 0.1286 1.0000 Uani . . . . . .
N22 N 0.251(2) 1.7730(13) 0.8720(9) 0.1362 1.0000 Uani . . . . . .
C11 C 0.1192(19) 0.4130(12) 0.5304(7) 0.0615 1.0000 Uani . . . . . .
C12 C 0.443(2) 0.7165(14) 0.5956(8) 0.0867 1.0000 Uani . . . . . .
C21 C 0.3063(18) 1.4503(13) 1.0273(9) 0.0819 1.0000 Uani . . . . . .
C22 C 0.243(2) 1.6972(13) 0.9062(8) 0.0810 1.0000 Uani . . . . . .
C1 C 0.3397(14) 1.0409(10) 0.8203(6) 0.046(3) 1.0000 Uiso . . . . . .
C2 C 0.4927(15) 1.0697(11) 0.8535(6) 0.058(4) 1.0000 Uiso . . . . . .
C3 C 0.5824(18) 1.1797(12) 0.8669(7) 0.073(4) 1.0000 Uiso . . . . . .
C4 C 0.5274(16) 1.2659(11) 0.8472(6) 0.059(4) 1.0000 Uiso . . . . . .
C5 C 0.3732(15) 1.2332(10) 0.8133(6) 0.046(3) 1.0000 Uiso . . . . . .
C6 C 0.2997(14) 1.3147(10) 0.7893(6) 0.042(3) 1.0000 Uiso . . . . . .
C7 C 0.3700(16) 1.4349(11) 0.7892(6) 0.058(3) 1.0000 Uiso . . . . . .
C8 C 0.2830(15) 1.4950(11) 0.7619(6) 0.055(3) 1.0000 Uiso . . . . . .
C9 C 0.1286(15) 1.4446(10) 0.7355(6) 0.056(3) 1.0000 Uiso . . . . . .
C10 C 0.0556(14) 1.3244(10) 0.7365(6) 0.043(3) 1.0000 Uiso . . . . . .
C13 C -0.1072(14) 1.2551(10) 0.7093(6) 0.045(3) 1.0000 Uiso . . . . . .
C14 C -0.2200(16) 1.2985(11) 0.6811(6) 0.061(4) 1.0000 Uiso . . . . . .
C15 C -0.3690(17) 1.2206(12) 0.6564(7) 0.070(4) 1.0000 Uiso . . . . . .
C16 C -0.4039(16) 1.1070(11) 0.6599(6) 0.061(4) 1.0000 Uiso . . . . . .
C17 C -0.2874(14) 1.0704(10) 0.6903(6) 0.046(3) 1.0000 Uiso . . . . . .
C18 C 0.2055(15) 1.1556(11) 0.6000(6) 0.053(3) 1.0000 Uiso . . . . . .
C19 C 0.2589(16) 1.1333(12) 0.5309(7) 0.068(4) 1.0000 Uiso . . . . . .
C20 C 0.2289(17) 1.0220(12) 0.5089(8) 0.073(4) 1.0000 Uiso . . . . . .
C23 C 0.1436(16) 0.9340(12) 0.5517(7) 0.065(4) 1.0000 Uiso . . . . . .
C24 C 0.0872(13) 0.9636(10) 0.6207(6) 0.042(3) 1.0000 Uiso . . . . . .
C25 C -0.0102(14) 0.8807(10) 0.6719(6) 0.048(3) 1.0000 Uiso . . . . . .
C26 C -0.0773(17) 0.7633(13) 0.6560(8) 0.080(4) 1.0000 Uiso . . . . . .
C27 C -0.168(2) 0.6965(15) 0.7088(9) 0.102(5) 1.0000 Uiso . . . . . .
C28 C -0.1955(17) 0.7460(12) 0.7764(8) 0.074(4) 1.0000 Uiso . . . . . .
C29 C -0.1274(15) 0.8637(10) 0.7890(6) 0.051(3) 1.0000 Uiso . . . . . .
C30 C -0.1433(15) 0.9291(10) 0.8570(6) 0.049(3) 1.0000 Uiso . . . . . .
C31 C -0.2345(17) 0.8819(13) 0.9167(8) 0.076(4) 1.0000 Uiso . . . . . .
C32 C -0.2359(18) 0.9529(13) 0.9785(8) 0.077(4) 1.0000 Uiso . . . . . .
C33 C -0.1533(16) 1.0643(12) 0.9797(7) 0.068(4) 1.0000 Uiso . . . . . .
C34 C -0.0645(14) 1.1096(11) 0.9161(6) 0.053(3) 1.0000 Uiso . . . . . .
H1 H 0.2755(14) 0.9625(10) 0.8113(6) 0.085(10) 1.0000 Uiso . . . . . .
H2 H 0.5347(15) 1.0122(11) 0.8661(6) 0.105(10) 1.0000 Uiso . . . . . .
H3 H 0.6857(18) 1.1991(12) 0.8916(7) 0.113(10) 1.0000 Uiso . . . . . .
H4 H 0.5919(16) 1.3444(11) 0.8552(6) 0.101(10) 1.0000 Uiso . . . . . .
H7 H 0.4780(16) 1.4722(11) 0.8082(6) 0.095(10) 1.0000 Uiso . . . . . .
H8 H 0.3328(15) 1.5757(11) 0.7610(6) 0.093(10) 1.0000 Uiso . . . . . .
H9 H 0.0688(15) 1.4888(10) 0.7172(6) 0.096(10) 1.0000 Uiso . . . . . .
H14 H -0.1945(16) 1.3785(11) 0.6780(6) 0.106(10) 1.0000 Uiso . . . . . .
H15 H -0.4490(17) 1.2476(12) 0.6367(7) 0.111(10) 1.0000 Uiso . . . . . .
H16 H -0.5059(16) 1.0540(11) 0.6423(6) 0.100(10) 1.0000 Uiso . . . . . .
H17 H -0.3107(14) 0.9908(10) 0.6944(6) 0.083(10) 1.0000 Uiso . . . . . .
H18 H 0.2298(15) 1.2328(11) 0.6177(6) 0.091(10) 1.0000 Uiso . . . . . .
H19 H 0.3134(16) 1.1934(12) 0.4996(7) 0.114(10) 1.0000 Uiso . . . . . .
H20 H 0.2687(17) 1.0045(12) 0.4625(8) 0.118(10) 1.0000 Uiso . . . . . .
H23 H 0.1231(16) 0.8563(12) 0.5365(7) 0.106(10) 1.0000 Uiso . . . . . .
H26 H -0.0594(17) 0.7303(13) 0.6095(8) 0.128(10) 1.0000 Uiso . . . . . .
H27 H -0.214(2) 0.6161(15) 0.6994(9) 0.138(10) 1.0000 Uiso . . . . . .
H28 H -0.2579(17) 0.7002(12) 0.8138(8) 0.116(10) 1.0000 Uiso . . . . . .
H31 H -0.2961(17) 0.8025(13) 0.9149(8) 0.118(10) 1.0000 Uiso . . . . . .
H32 H -0.2969(18) 0.9212(13) 1.0206(8) 0.121(10) 1.0000 Uiso . . . . . .
H33 H -0.1515(16) 1.1125(12) 1.0228(7) 0.116(10) 1.0000 Uiso . . . . . .
H34 H -0.0089(14) 1.1897(11) 0.9156(6) 0.096(10) 1.0000 Uiso . . . . . .

loop_
_atom_site_aniso_label
_atom_site_aniso_U_11
_atom_site_aniso_U_22
_atom_site_aniso_U_33
_atom_site_aniso_U_23
_atom_site_aniso_U_13
_atom_site_aniso_U_12
Hg1 0.0771(5) 0.0419(4) 0.0746(4) 0.0002(3) 0.0041(3) 0.0092(3)
Hg2 0.0651(4) 0.0454(4) 0.0715(4) 0.0047(3) 0.0106(3) 0.0137(3)
Ni1 0.0365(9) 0.0328(8) 0.0391(8) -0.0002(6) -0.0005(7) 0.0101(7)
Cl1 0.090(3) 0.066(2) 0.061(2) 0.0113(18) 0.0057(19) 0.035(2)
Cl2 0.074(3) 0.071(3) 0.078(3) -0.026(2) 0.014(2) 0.001(2)
N1 0.045(6) 0.041(6) 0.041(6) -0.001(4) -0.002(5) 0.016(5)
N2 0.050(7) 0.038(6) 0.035(5) -0.004(4) -0.001(5) 0.018(5)
N3 0.041(6) 0.040(6) 0.034(5) 0.001(4) 0.001(4) 0.012(5)
N4 0.040(6) 0.042(6) 0.036(5) 0.000(4) -0.002(4) 0.004(5)
N5 0.032(6) 0.056(6) 0.036(5) 0.009(5) 0.004(4) 0.013(5)
N6 0.048(6) 0.051(6) 0.036(5) -0.001(5) 0.000(4) 0.029(5)
N11 0.096(12) 0.078(10) 0.094(10) -0.020(8) 0.010(8) 0.008(9)
N12 0.167(17) 0.066(10) 0.125(12) -0.041(9) 0.052(11) -0.022(11)
N21 0.093(12) 0.109(13) 0.188(17) 0.074(12) 0.025(11) 0.031(10)
N22 0.23(2) 0.066(10) 0.120(13) 0.021(9) 0.041(12) 0.062(12)
C11 0.070(11) 0.055(9) 0.058(9) 0.001(7) 0.008(8) 0.020(8)
C12 0.097(14) 0.067(11) 0.082(11) 0.009(9) 0.028(9) 0.008(10)
C21 0.065(12) 0.055(10) 0.121(14) 0.029(9) 0.015(10) 0.012(9)
C22 0.123(15) 0.055(10) 0.075(11) 0.001(8) 0.026(9) 0.044(10)

loop_
_atom_type_symbol
_atom_type_scat_dispersion_real
_atom_type_scat_dispersion_imag
_atom_type_scat_Cromer_Mann_a1
_atom_type_scat_Cromer_Mann_b1
_atom_type_scat_Cromer_Mann_a2
_atom_type_scat_Cromer_Mann_b2
_atom_type_scat_Cromer_Mann_a3
_atom_type_scat_Cromer_Mann_b3
_atom_type_scat_Cromer_Mann_a4
_atom_type_scat_Cromer_Mann_b4
_atom_type_scat_Cromer_Mann_c
_atom_type_scat_source
'Hg  ' -3.0840 9.2230 20.6809 0.5450 19.0417 8.4484 21.6575 1.5729 5.9676 38.3246 12.6089 International_Tables_Vol_IV_Table_2.2B
'Ni  ' 0.2850 1.1130 12.8376 3.8785 7.2920 0.2565 4.4438 12.1763 2.3800 66.3422 1.0341 International_Tables_Vol_IV_Table_2.2B
'Cl  ' 0.1320 0.1590 11.4604 0.0104 7.1964 1.1662 6.2556 18.5194 1.6455 47.7784 -9.5574 International_Tables_Vol_IV_Table_2.2B
'N   ' 0.0040 0.0030 12.2126 0.0057 3.1322 9.8933 2.0125 28.9975 1.1663 0.5826 -11.5290 International_Tables_Vol_IV_Table_2.2B
'C   ' 0.0020 0.0020 2.3100 20.8439 1.0200 10.2075 1.5886 0.5687 0.8650 51.6512 0.2156 International_Tables_Vol_IV_Table_2.2B
'H   ' 0.0000 0.0000 0.4930 10.5109 0.3229 26.1257 0.1402 3.1424 0.0408 57.7998 0.0030 International_Tables_Vol_IV_Table_2.2B

loop_
_geom_angle_atom_site_label_1
_geom_angle_site_symmetry_1
_geom_angle_atom_site_label_2
_geom_angle_site_symmetry_2
_geom_angle_atom_site_label_3
_geom_angle_site_symmetry_3
_geom_angle
_geom_angle_publ_flag
C12 . Hg1 . C11 . 150.5(6) yes
C12 . Hg1 . Cl1 . 105.7(4) yes
C11 . Hg1 . Cl1 . 99.5(4) yes
C12 . Hg1 . Cl1 2_666 99.4(5) yes
C11 . Hg1 . Cl1 2_666 98.9(4) yes
Cl1 . Hg1 . Cl1 2_666 82.44(10) yes
C22 . Hg2 . C21 . 158.1(6) yes
C22 . Hg2 . Cl2 . 101.0(5) yes
C21 . Hg2 . Cl2 . 97.5(4) yes
C22 . Hg2 . Cl2 2_587 100.1(4) yes
C21 . Hg2 . Cl2 2_587 92.2(5) yes
Cl2 . Hg2 . Cl2 2_587 87.73(10) yes
N6 . Ni1 . N5 . 78.2(3) yes
N6 . Ni1 . N4 . 156.0(3) yes
N5 . Ni1 . N4 . 77.8(3) yes
N6 . Ni1 . N3 . 92.5(3) yes
N5 . Ni1 . N3 . 102.1(3) yes
N4 . Ni1 . N3 . 92.4(3) yes
N6 . Ni1 . N2 . 105.6(3) yes
N5 . Ni1 . N2 . 176.2(3) yes
N4 . Ni1 . N2 . 98.3(3) yes
N3 . Ni1 . N2 . 77.7(4) yes
N6 . Ni1 . N1 . 92.5(3) yes
N5 . Ni1 . N1 . 101.5(3) yes
N4 . Ni1 . N1 . 92.4(3) yes
N3 . Ni1 . N1 . 156.4(3) yes
N2 . Ni1 . N1 . 78.7(4) yes
Hg1 2_666 Cl1 . Hg1 . 97.56(10) yes
Hg2 2_587 Cl2 . Hg2 . 92.27(10) yes
C5 . N1 . C1 . 119.4(10) yes
C5 . N1 . Ni1 . 114.1(7) yes
C1 . N1 . Ni1 . 126.5(8) yes
C10 . N2 . C6 . 124.2(9) yes
C10 . N2 . Ni1 . 118.1(7) yes
C6 . N2 . Ni1 . 117.1(7) yes
C17 . N3 . C13 . 119.0(10) yes
C17 . N3 . Ni1 . 126.4(8) yes
C13 . N3 . Ni1 . 114.5(7) yes
C24 . N4 . C18 . 120.2(9) yes
C24 . N4 . Ni1 . 113.8(7) yes
C18 . N4 . Ni1 . 125.8(8) yes
C29 . N5 . C25 . 122.9(10) yes
C29 . N5 . Ni1 . 118.8(7) yes
C25 . N5 . Ni1 . 118.3(7) yes
C34 . N6 . C30 . 118.5(10) yes
C34 . N6 . Ni1 . 127.6(8) yes
C30 . N6 . Ni1 . 113.8(7) yes
N11 . C11 . Hg1 . 177.4(14) yes
N12 . C12 . Hg1 . 177.9(17) yes
N21 . C21 . Hg2 . 175.2(17) yes
N22 . C22 . Hg2 . 179.8(14) yes
H1 . C1 . C2 . 119.2(8) no
H1 . C1 . N1 . 119.7(6) no
C2 . C1 . N1 . 121.0(11) yes
H2 . C2 . C3 . 120.0(9) no
H2 . C2 . C1 . 120.7(7) no
C3 . C2 . C1 . 119.3(13) yes
H3 . C3 . C4 . 119.3(8) no
H3 . C3 . C2 . 119.0(9) no
C4 . C3 . C2 . 121.7(14) yes
H4 . C4 . C5 . 120.7(7) no
H4 . C4 . C3 . 122.1(8) no
C5 . C4 . C3 . 117.2(12) yes
C6 . C5 . N1 . 115.3(10) yes
C6 . C5 . C4 . 123.2(11) yes
N1 . C5 . C4 . 121.4(11) yes
C7 . C6 . N2 . 117.0(10) yes
C7 . C6 . C5 . 128.5(11) yes
N2 . C6 . C5 . 114.5(10) yes
H7 . C7 . C8 . 120.9(8) no
H7 . C7 . C6 . 119.7(7) no
C8 . C7 . C6 . 119.4(12) yes
H8 . C8 . C9 . 119.3(8) no
H8 . C8 . C7 . 118.5(8) no
C9 . C8 . C7 . 122.3(13) yes
H9 . C9 . C10 . 120.2(7) no
H9 . C9 . C8 . 120.8(8) no
C10 . C9 . C8 . 119.0(12) yes
C13 . C10 . N2 . 115.0(10) yes
C13 . C10 . C9 . 126.9(11) yes
N2 . C10 . C9 . 118.1(11) yes
C14 . C13 . N3 . 121.3(11) yes
C14 . C13 . C10 . 124.5(11) yes
N3 . C13 . C10 . 114.2(10) yes
H14 . C14 . C15 . 121.8(8) no
H14 . C14 . C13 . 120.9(7) no
C15 . C14 . C13 . 117.3(12) yes
H15 . C15 . C16 . 119.0(8) no
H15 . C15 . C14 . 119.4(8) no
C16 . C15 . C14 . 121.6(13) yes
H16 . C16 . C17 . 120.9(8) no
H16 . C16 . C15 . 121.2(8) no
C17 . C16 . C15 . 117.8(13) yes
H17 . C17 . N3 . 118.0(6) no
H17 . C17 . C16 . 119.1(8) no
N3 . C17 . C16 . 122.9(11) yes
H18 . C18 . C19 . 118.9(8) no
H18 . C18 . N4 . 118.8(6) no
C19 . C18 . N4 . 122.3(12) yes
H19 . C19 . C20 . 121.3(8) no
H19 . C19 . C18 . 121.3(8) no
C20 . C19 . C18 . 117.4(13) yes
H20 . C20 . C23 . 118.8(8) no
H20 . C20 . C19 . 119.1(8) no
C23 . C20 . C19 . 122.1(13) yes
H23 . C23 . C24 . 120.7(7) no
H23 . C23 . C20 . 122.2(8) no
C24 . C23 . C20 . 117.1(12) yes
C25 . C24 . N4 . 114.9(10) yes
C25 . C24 . C23 . 124.3(11) yes
N4 . C24 . C23 . 120.8(11) yes
C26 . C25 . N5 . 120.0(11) yes
C26 . C25 . C24 . 125.2(11) yes
N5 . C25 . C24 . 114.8(10) yes
H26 . C26 . C27 . 120.7(10) no
H26 . C26 . C25 . 120.6(8) no
C27 . C26 . C25 . 118.7(14) yes
H27 . C27 . C28 . 119.8(10) no
H27 . C27 . C26 . 120.0(10) no
C28 . C27 . C26 . 120.2(16) yes
H28 . C28 . C29 . 120.4(8) no
H28 . C28 . C27 . 120.9(10) no
C29 . C28 . C27 . 118.7(14) yes
C30 . C29 . N5 . 114.9(11) yes
C30 . C29 . C28 . 125.6(12) yes
N5 . C29 . C28 . 119.5(11) yes
C31 . C30 . N6 . 121.7(11) yes
C31 . C30 . C29 . 124.3(12) yes
N6 . C30 . C29 . 114.1(10) yes
H31 . C31 . C32 . 121.3(9) no
H31 . C31 . C30 . 120.2(8) no
C32 . C31 . C30 . 118.5(14) yes
H32 . C32 . C33 . 119.7(9) no
H32 . C32 . C31 . 119.4(9) no
C33 . C32 . C31 . 120.9(14) yes
H33 . C33 . C34 . 120.5(8) no
H33 . C33 . C32 . 120.8(9) no
C34 . C33 . C32 . 118.6(13) yes
H34 . C34 . N6 . 119.1(7) no
H34 . C34 . C33 . 119.1(8) no
N6 . C34 . C33 . 121.8(12) yes

loop_
_geom_bond_atom_site_label_1
_geom_bond_site_symmetry_1
_geom_bond_atom_site_label_2
_geom_bond_site_symmetry_2
_geom_bond_distance
_geom_bond_publ_flag
Hg1 . C12 . 2.060(17) yes
Hg1 . C11 . 2.052(15) yes
Hg1 . Cl1 . 2.751(3) yes
Hg1 . Cl1 2_666 2.799(4) yes
Hg2 . C22 . 2.060(16) yes
Hg2 . C21 . 2.044(17) yes
Hg2 . Cl2 . 2.711(4) yes
Hg2 . Cl2 2_587 2.820(3) yes
Ni1 . N6 . 2.104(9) yes
Ni1 . N5 . 1.990(9) yes
Ni1 . N4 . 2.115(8) yes
Ni1 . N3 . 2.092(9) yes
Ni1 . N2 . 2.006(8) yes
Ni1 . N1 . 2.098(9) yes
N1 . C5 . 1.349(13) yes
N1 . C1 . 1.347(13) yes
N2 . C10 . 1.327(13) yes
N2 . C6 . 1.363(13) yes
N3 . C17 . 1.323(13) yes
N3 . C13 . 1.355(13) yes
N4 . C24 . 1.326(13) yes
N4 . C18 . 1.338(14) yes
N5 . C29 . 1.327(13) yes
N5 . C25 . 1.328(13) yes
N6 . C34 . 1.328(13) yes
N6 . C30 . 1.363(14) yes
N11 . C11 . 1.121(16) yes
N12 . C12 . 1.114(17) yes
N21 . C21 . 1.143(16) yes
N22 . C22 . 1.130(16) yes
C1 . H1 . 0.9500(3) no
C1 . C2 . 1.383(15) yes
C2 . H2 . 0.9500(2) no
C2 . C3 . 1.333(16) yes
C3 . H3 . 0.9500(2) no
C3 . C4 . 1.384(16) yes
C4 . H4 . 0.9500(3) no
C4 . C5 . 1.392(15) yes
C5 . C6 . 1.460(15) yes
C6 . C7 . 1.413(15) yes
C7 . H7 . 0.9500(3) no
C7 . C8 . 1.346(15) yes
C8 . H8 . 0.9500(3) no
C8 . C9 . 1.351(15) yes
C9 . H9 . 0.95000(19) no
C9 . C10 . 1.414(15) yes
C10 . C13 . 1.455(15) yes
C13 . C14 . 1.386(15) yes
C14 . H14 . 0.9500(2) no
C14 . C15 . 1.384(16) yes
C15 . H15 . 0.9500(2) no
C15 . C16 . 1.349(16) yes
C16 . H16 . 0.9500(3) no
C16 . C17 . 1.374(15) yes
C17 . H17 . 0.9500(2) no
C18 . H18 . 0.9500(2) no
C18 . C19 . 1.378(15) yes
C19 . H19 . 0.9500(3) no
C19 . C20 . 1.361(17) yes
C20 . H20 . 0.9500(2) no
C20 . C23 . 1.370(17) yes
C23 . H23 . 0.9500(2) no
C23 . C24 . 1.418(15) yes
C24 . C25 . 1.463(15) yes
C25 . C26 . 1.392(17) yes
C26 . H26 . 0.9500(2) no
C26 . C27 . 1.364(19) yes
C27 . H27 . 0.9500(3) no
C27 . C28 . 1.392(18) yes
C28 . H28 . 0.9500(3) no
C28 . C29 . 1.388(17) yes
C29 . C30 . 1.469(15) yes
C30 . C31 . 1.373(16) yes
C31 . H31 . 0.9500(3) no
C31 . C32 . 1.386(17) yes
C32 . H32 . 0.9500(2) no
C32 . C33 . 1.327(17) yes
C33 . H33 . 0.9500(2) no
C33 . C34 . 1.416(16) yes
C34 . H34 . 0.9500(3) no
